data_7153371
loop_
_publ_author_name
'Yella, Ramesh'
'Murru, Siva'
'Ali, Abdur Rezzak'
'Patel, Bhisma K.'

_publ_section_title
;
 Arylthioureas with bromine or its equivalents gives no 'Hugerschoff'
 reaction product.
;
_journal_issue 15
_journal_name_full 'Organic &amp; biomolecular chemistry'
_journal_page_first 3389
_journal_page_last 3393
_journal_paper_doi 10.1039/c003892j
_journal_volume 8
_journal_year 2010
_chemical_formula_sum 'C24 H30 N4 S'
_chemical_formula_weight 406.58
_chemical_name_systematic
;
?
;
_space_group_IT_number 14
_symmetry_cell_setting monoclinic
_symmetry_space_group_name_Hall '-P 2ybc'
_symmetry_space_group_name_H-M 'P 1 21/c 1'
_atom_sites_solution_hydrogens geom
_atom_sites_solution_primary direct
_atom_sites_solution_secondary difmap
_audit_creation_method SHELXL-97
_cell_angle_alpha 90.00
_cell_angle_beta 96.034(6)
_cell_angle_gamma 90.00
_cell_formula_units_Z 4
_cell_length_a 9.5428(10)
_cell_length_b 10.2273(11)
_cell_length_c 22.766(2)
_cell_measurement_temperature 296(2)
_cell_volume 2209.6(4)
_computing_structure_refinement 'SHELXL-97 (Sheldrick, 1997)'
_computing_structure_solution 'SHELXS-97 (Sheldrick, 1990)'
_diffrn_ambient_temperature 296(2)
_diffrn_measured_fraction_theta_full 0.955
_diffrn_measured_fraction_theta_max 0.979
_diffrn_radiation_monochromator graphite
_diffrn_radiation_source 'fine-focus sealed tube'
_diffrn_radiation_type MoK\a
_diffrn_radiation_wavelength 0.71073
_diffrn_reflns_av_R_equivalents 0.1648
_diffrn_reflns_av_sigmaI/netI 0.0824
_diffrn_reflns_limit_h_max 12
_diffrn_reflns_limit_h_min -12
_diffrn_reflns_limit_k_max 13
_diffrn_reflns_limit_k_min -12
_diffrn_reflns_limit_l_max 28
_diffrn_reflns_limit_l_min -30
_diffrn_reflns_number 28446
_diffrn_reflns_theta_full 28.20
_diffrn_reflns_theta_max 28.20
_diffrn_reflns_theta_min 1.80
_exptl_absorpt_coefficient_mu 0.164
_exptl_absorpt_correction_T_max 0.984
_exptl_absorpt_correction_T_min 0.961
_exptl_absorpt_correction_type multi-scan
_exptl_absorpt_process_details multi-scan
_exptl_crystal_density_diffrn 1.222
_exptl_crystal_density_method 'not measured'
_exptl_crystal_F_000 872
_exptl_crystal_size_max 0.3
_exptl_crystal_size_mid 0.2
_exptl_crystal_size_min 0.1
_refine_diff_density_max 0.466
_refine_diff_density_min -0.605
_refine_diff_density_rms 0.080
_refine_ls_extinction_method none
_refine_ls_goodness_of_fit_ref 1.060
_refine_ls_hydrogen_treatment constr
_refine_ls_matrix_type full
_refine_ls_number_parameters 262
_refine_ls_number_reflns 5335
_refine_ls_number_restraints 0
_refine_ls_restrained_S_all 1.060
_refine_ls_R_factor_all 0.1001
_refine_ls_R_factor_gt 0.0676
_refine_ls_shift/su_max 0.000
_refine_ls_shift/su_mean 0.000
_refine_ls_structure_factor_coef Fsqd
_refine_ls_weighting_details 'calc w=1/[\s^2^(Fo^2^)+(0.1528P)^2^+0.0000P] where P=(Fo^2^+2Fc^2^)/3'
_refine_ls_weighting_scheme calc
_refine_ls_wR_factor_gt 0.1946
_refine_ls_wR_factor_ref 0.2551
_reflns_number_gt 3394
_reflns_number_total 5335
_reflns_threshold_expression >2sigma(I)
_cod_data_source_file c003892j.txt
_cod_data_source_block 1a
_cod_depositor_comments
;
The following automatic conversions were performed:

'_symmetry_cell_setting' value 'Monoclinic' changed to 'monoclinic'
according to /home/saulius/struct/CIF-dictionaries/cif_core.dic
dictionary named 'cif_core.dic' version 2.4.2 from 2011-04-26.

Automatic conversion script
Id: cif_fix_values 1891 2012-01-12 08:04:46Z andrius 
;
_cod_original_sg_symbol_H-M 'P2(1)/c '
_cod_database_code 7153371

loop_
_symmetry_equiv_pos_as_xyz
'x, y, z'
'-x, y+1/2, -z+1/2'
'-x, -y, -z'
'x, -y-1/2, z-1/2'

loop_
_atom_site_label
_atom_site_type_symbol
_atom_site_fract_x
_atom_site_fract_y
_atom_site_fract_z
_atom_site_U_iso_or_equiv
_atom_site_adp_type
_atom_site_occupancy
_atom_site_symmetry_multiplicity
_atom_site_calc_flag
_atom_site_refinement_flags
S1 S 0.16302(7) -0.08604(7) 0.05828(3) 0.0621(3) Uani 1 1 d .
N3 N 0.41576(18) 0.17773(19) 0.05604(8) 0.0471(5) Uani 1 1 d .
N4 N 0.01455(18) 0.0439(2) 0.13265(8) 0.0493(5) Uani 1 1 d .
C17 C 0.5671(2) 0.1803(3) 0.05070(12) 0.0557(6) Uani 1 1 d .
H5A H 0.5927 0.1049 0.0283 0.067 Uiso 1 1 calc R
H5B H 0.6188 0.1757 0.0897 0.067 Uiso 1 1 calc R
C13 C 0.3280(2) 0.1939(2) -0.00037(10) 0.0492(6) Uani 1 1 d .
H1A H 0.2293 0.1926 0.0064 0.059 Uiso 1 1 calc R
H1B H 0.3446 0.1217 -0.0264 0.059 Uiso 1 1 calc R
C14 C 0.3614(3) 0.3211(3) -0.02935(11) 0.0570(6) Uani 1 1 d .
H2A H 0.3376 0.3937 -0.0049 0.068 Uiso 1 1 calc R
H2B H 0.3056 0.3285 -0.0674 0.068 Uiso 1 1 calc R
C22 C 0.0021(3) 0.1239(3) 0.18481(11) 0.0585(7) Uani 1 1 d .
H10A H -0.0700 0.1898 0.1758 0.070 Uiso 1 1 calc R
H10B H 0.0907 0.1682 0.1960 0.070 Uiso 1 1 calc R
C16 C 0.6066(3) 0.3042(3) 0.02007(13) 0.0615(7) Uani 1 1 d .
H4A H 0.5957 0.3781 0.0459 0.074 Uiso 1 1 calc R
H4B H 0.7049 0.2994 0.0130 0.074 Uiso 1 1 calc R
C15 C 0.5180(3) 0.3263(3) -0.03780(12) 0.0660(7) Uani 1 1 d .
H3A H 0.5393 0.2598 -0.0659 0.079 Uiso 1 1 calc R
H3B H 0.5403 0.4110 -0.0536 0.079 Uiso 1 1 calc R
C18 C -0.1106(3) -0.0365(3) 0.11514(12) 0.0647(7) Uani 1 1 d .
H6A H -0.0929 -0.0911 0.0819 0.078 Uiso 1 1 calc R
H6B H -0.1897 0.0201 0.1027 0.078 Uiso 1 1 calc R
C21 C -0.0355(4) 0.0408(3) 0.23536(13) 0.0767(9) Uani 1 1 d .
H9A H -0.0519 0.0971 0.2683 0.092 Uiso 1 1 calc R
H9B H 0.0433 -0.0159 0.2481 0.092 Uiso 1 1 calc R
C20 C -0.1656(4) -0.0422(4) 0.21906(15) 0.0927(11) Uani 1 1 d .
H8A H -0.1803 -0.1004 0.2515 0.111 Uiso 1 1 calc R
H8B H -0.2477 0.0136 0.2118 0.111 Uiso 1 1 calc R
C19 C -0.1470(4) -0.1208(4) 0.16474(15) 0.0862(10) Uani 1 1 d .
H7A H -0.0727 -0.1847 0.1739 0.103 Uiso 1 1 calc R
H7B H -0.2334 -0.1679 0.1526 0.103 Uiso 1 1 calc R
C1 C 0.4015(2) 0.0131(3) 0.19530(11) 0.0531(6) Uani 1 1 d .
C2 C 0.3858(3) 0.0992(3) 0.24131(12) 0.0722(8) Uani 1 1 d .
H12 H 0.3982 0.1886 0.2364 0.087 Uiso 1 1 calc R
C6 C 0.3805(3) -0.1170(3) 0.20425(14) 0.0735(8) Uani 1 1 d .
H16 H 0.3913 -0.1757 0.1738 0.088 Uiso 1 1 calc R
C4 C 0.3283(4) -0.0806(4) 0.30286(15) 0.0856(10) Uani 1 1 d .
H14 H 0.3030 -0.1115 0.3387 0.103 Uiso 1 1 calc R
C5 C 0.3432(4) -0.1639(4) 0.25766(17) 0.0898(11) Uani 1 1 d .
H15 H 0.3283 -0.2530 0.2624 0.108 Uiso 1 1 calc R
C3 C 0.3514(4) 0.0500(4) 0.29481(14) 0.0900(11) Uani 1 1 d .
H13 H 0.3437 0.1073 0.3260 0.108 Uiso 1 1 calc R
C7 C 0.1742(2) 0.2777(2) 0.10653(10) 0.0450(5) Uani 1 1 d .
C12 C 0.2610(3) 0.3749(3) 0.13166(10) 0.0536(6) Uani 1 1 d .
H22 H 0.3476 0.3536 0.1520 0.064 Uiso 1 1 calc R
C8 C 0.0450(3) 0.3108(3) 0.07599(12) 0.0580(6) Uani 1 1 d .
H18 H -0.0132 0.2460 0.0581 0.070 Uiso 1 1 calc R
C11 C 0.2182(3) 0.5056(3) 0.12639(13) 0.0693(8) Uani 1 1 d .
H21 H 0.2769 0.5715 0.1428 0.083 Uiso 1 1 calc R
C10 C 0.0906(4) 0.5362(3) 0.09720(15) 0.0784(9) Uani 1 1 d .
H20 H 0.0621 0.6231 0.0941 0.094 Uiso 1 1 calc R
C9 C 0.0037(4) 0.4395(3) 0.07234(16) 0.0771(9) Uani 1 1 d .
H19 H -0.0838 0.4613 0.0529 0.093 Uiso 1 1 calc R
N2 N 0.22101(16) 0.14376(19) 0.10997(8) 0.0432(5) Uani 1 1 d .
N1 N 0.4491(2) 0.0556(2) 0.14119(9) 0.0551(6) Uani 1 1 d .
C24 C 0.3683(2) 0.1193(2) 0.10359(10) 0.0451(5) Uani 1 1 d .
C23 C 0.1288(2) 0.0380(2) 0.10279(9) 0.0457(5) Uani 1 1 d .

loop_
_atom_site_aniso_label
_atom_site_aniso_U_11
_atom_site_aniso_U_22
_atom_site_aniso_U_33
_atom_site_aniso_U_23
_atom_site_aniso_U_13
_atom_site_aniso_U_12
S1 0.0640(4) 0.0603(5) 0.0648(5) -0.0149(3) 0.0205(3) -0.0059(3)
N3 0.0362(9) 0.0575(13) 0.0483(11) 0.0062(8) 0.0077(7) -0.0006(8)
N4 0.0406(9) 0.0638(13) 0.0447(10) -0.0027(9) 0.0102(7) -0.0085(8)
C17 0.0378(11) 0.0624(16) 0.0691(16) 0.0022(12) 0.0155(10) 0.0049(10)
C13 0.0484(12) 0.0588(15) 0.0409(12) -0.0014(10) 0.0064(9) -0.0028(10)
C14 0.0637(15) 0.0626(17) 0.0457(13) 0.0046(11) 0.0109(11) 0.0004(12)
C22 0.0601(14) 0.0643(17) 0.0547(15) -0.0085(12) 0.0232(11) -0.0061(12)
C16 0.0469(13) 0.0641(17) 0.0768(18) -0.0010(13) 0.0220(12) -0.0071(11)
C15 0.0733(17) 0.0641(18) 0.0654(17) 0.0035(13) 0.0298(13) -0.0105(13)
C18 0.0449(12) 0.089(2) 0.0601(16) -0.0027(14) 0.0050(11) -0.0168(12)
C21 0.086(2) 0.097(2) 0.0507(16) -0.0047(15) 0.0221(14) -0.0158(17)
C20 0.095(2) 0.118(3) 0.071(2) -0.0025(19) 0.0387(17) -0.044(2)
C19 0.094(2) 0.084(2) 0.084(2) -0.0013(17) 0.0252(17) -0.0409(19)
C1 0.0426(11) 0.0617(16) 0.0538(14) 0.0150(11) -0.0009(9) 0.0048(10)
C2 0.0852(19) 0.078(2) 0.0520(16) 0.0050(14) -0.0013(13) -0.0054(15)
C6 0.088(2) 0.0614(19) 0.0734(19) 0.0144(15) 0.0174(15) 0.0086(15)
C4 0.090(2) 0.106(3) 0.0603(19) 0.0357(18) 0.0096(16) 0.014(2)
C5 0.097(2) 0.089(3) 0.087(2) 0.037(2) 0.0222(19) 0.0092(19)
C3 0.107(3) 0.115(3) 0.0469(17) -0.0006(17) 0.0008(15) 0.012(2)
C7 0.0458(11) 0.0480(13) 0.0434(11) 0.0026(9) 0.0145(9) 0.0011(9)
C12 0.0569(13) 0.0580(16) 0.0483(13) -0.0053(11) 0.0164(10) -0.0115(11)
C8 0.0547(14) 0.0508(15) 0.0684(16) 0.0112(12) 0.0057(11) 0.0052(11)
C11 0.096(2) 0.0514(16) 0.0667(17) -0.0108(13) 0.0363(15) -0.0171(15)
C10 0.100(2) 0.0507(17) 0.090(2) 0.0144(16) 0.0364(19) 0.0166(16)
C9 0.0704(18) 0.074(2) 0.089(2) 0.0214(17) 0.0148(15) 0.0151(16)
N2 0.0353(9) 0.0506(12) 0.0441(10) 0.0017(8) 0.0066(7) -0.0018(7)
N1 0.0423(10) 0.0688(15) 0.0546(12) 0.0154(10) 0.0065(8) 0.0052(9)
C24 0.0362(10) 0.0523(13) 0.0472(12) -0.0010(10) 0.0065(8) -0.0016(9)
C23 0.0381(10) 0.0608(15) 0.0382(11) 0.0044(9) 0.0043(8) -0.0001(9)

loop_
_atom_type_symbol
_atom_type_description
_atom_type_scat_dispersion_real
_atom_type_scat_dispersion_imag
_atom_type_scat_source
C C 0.0033 0.0016 'International Tables Vol C Tables 4.2.6.8 and 6.1.1.4'
H H 0.0000 0.0000 'International Tables Vol C Tables 4.2.6.8 and 6.1.1.4'
N N 0.0061 0.0033 'International Tables Vol C Tables 4.2.6.8 and 6.1.1.4'
S S 0.1246 0.1234 'International Tables Vol C Tables 4.2.6.8 and 6.1.1.4'

loop_
_geom_angle_atom_site_label_1
_geom_angle_atom_site_label_2
_geom_angle_atom_site_label_3
_geom_angle
C24 N3 C17 119.36(19)
C24 N3 C13 122.73(17)
C17 N3 C13 113.78(18)
C23 N4 C22 125.22(19)
C23 N4 C18 121.1(2)
C22 N4 C18 113.68(19)
N3 C17 C16 110.4(2)
N3 C13 C14 110.65(19)
C13 C14 C15 109.9(2)
N4 C22 C21 110.7(2)
C15 C16 C17 112.7(2)
C16 C15 C14 110.6(2)
N4 C18 C19 111.4(2)
C22 C21 C20 112.6(3)
C19 C20 C21 109.7(2)
C18 C19 C20 111.8(3)
C6 C1 C2 118.5(3)
C6 C1 N1 119.5(3)
C2 C1 N1 121.9(3)
C1 C2 C3 119.1(3)
C1 C6 C5 121.5(3)
C5 C4 C3 118.7(3)
C4 C5 C6 120.3(3)
C4 C3 C2 121.8(3)
C12 C7 C8 119.6(2)
C12 C7 N2 119.6(2)
C8 C7 N2 120.8(2)
C7 C12 C11 119.7(3)
C9 C8 C7 119.8(3)
C10 C11 C12 120.0(3)
C11 C10 C9 120.3(3)
C8 C9 C10 120.5(3)
C23 N2 C7 122.90(18)
C23 N2 C24 117.48(18)
C7 N2 C24 117.21(17)
C24 N1 C1 120.9(2)
N1 C24 N3 122.28(19)
N1 C24 N2 123.19(19)
N3 C24 N2 114.39(18)
N4 C23 N2 116.2(2)
N4 C23 S1 123.97(18)
N2 C23 S1 119.82(15)

loop_
_geom_bond_atom_site_label_1
_geom_bond_atom_site_label_2
_geom_bond_distance
S1 C23 1.677(2)
N3 C24 1.355(3)
N3 C17 1.463(3)
N3 C13 1.467(3)
N4 C23 1.345(3)
N4 C22 1.457(3)
N4 C18 1.470(3)
C17 C16 1.513(3)
C13 C14 1.508(3)
C14 C15 1.527(3)
C22 C21 1.504(4)
C16 C15 1.506(4)
C18 C19 1.491(4)
C21 C20 1.518(4)
C20 C19 1.501(4)
C1 C6 1.365(4)
C1 C2 1.388(4)
C1 N1 1.425(3)
C2 C3 1.389(4)
C6 C5 1.388(4)
C4 C5 1.355(5)
C4 C3 1.369(5)
C7 C12 1.379(3)
C7 C8 1.392(3)
C7 N2 1.440(3)
C12 C11 1.399(4)
C8 C9 1.374(4)
C11 C10 1.361(5)
C10 C9 1.375(5)
N2 C23 1.393(3)
N2 C24 1.450(2)
N1 C24 1.270(3)
